data_2016545
loop_
_publ_author_name
'Vega-Baez, Jos\'e Luis'
'Sandoval-Ram\'irez, Jes\'us'
'Meza-Reyes, Socorro'
'Montiel-Smith, Sara'
'G\'omez-Calvario, Victor'
'Bern\`es, Sylvain'

_publ_section_title
;
 Accurate stereochemistry for two related 22,26-epiminocholestene
 derivatives
;
_journal_coeditor_code GD3197
_journal_issue 4
_journal_name_full 'Acta Crystallographica Section C'
_journal_page_first o214
_journal_page_last o216
_journal_paper_doi 10.1107/S0108270108005763
_journal_volume 64
_journal_year 2008
_chemical_formula_iupac 'C29 H47 N O3'
_chemical_formula_moiety 'C29 H47 N O3'
_chemical_formula_sum 'C29 H47 N O3'
_chemical_formula_weight 457.68
_chemical_melting_point 488
_chemical_name_common
;
16-hydroxy-oblonginine 3-acetate
;
_chemical_name_systematic
;
(22S,25R)-16\b-hydroxy-22,26-epiminocholesta-5-ene-3\b-yl acetate
;
_space_group_IT_number 5
_symmetry_cell_setting monoclinic
_symmetry_space_group_name_Hall 'C 2y'
_symmetry_space_group_name_H-M 'C 1 2 1'
_atom_sites_solution_hydrogens geom
_atom_sites_solution_primary direct
_atom_sites_solution_secondary difmap
_audit_creation_method SHELXTL-Plus
_cell_angle_alpha 90.00
_cell_angle_beta 95.512(18)
_cell_angle_gamma 90.00
_cell_formula_units_Z 4
_cell_length_a 10.026(2)
_cell_length_b 7.4403(14)
_cell_length_c 35.508(6)
_cell_measurement_pressure 101(2)
_cell_measurement_reflns_used 56
_cell_measurement_temperature 296.0(10)
_cell_measurement_theta_max 12.51
_cell_measurement_theta_min 4.00
_cell_volume 2636.5(9)
_computing_cell_refinement 'XSCANS (Siemens, 1996)'
_computing_data_collection 'XSCANS (Siemens, 1996)'
_computing_data_reduction 'XSCANS (Siemens, 1996)'
_computing_molecular_graphics 'SHELXTL-Plus (Release 5.10; Sheldrick, 2008)'
_computing_publication_material 'SHELXTL-Plus (Release 5.10; Sheldrick, 2008) and PLATON (Spek, 2003)'
_computing_structure_refinement 'SHELXTL-Plus (Release 5.10; Sheldrick, 2008)'
_computing_structure_solution 'SHELXTL-Plus (Release 5.10; Sheldrick, 2008)'
_diffrn_ambient_temperature 296.0(10)
_diffrn_measured_fraction_theta_full 0.997
_diffrn_measured_fraction_theta_max 0.997
_diffrn_measurement_device_type 'Bruker P4'
_diffrn_measurement_method \w
_diffrn_radiation_monochromator graphite
_diffrn_radiation_source 'fine-focus sealed tube'
_diffrn_radiation_type MoK\a
_diffrn_radiation_wavelength 0.71073
_diffrn_reflns_av_R_equivalents 0.0429
_diffrn_reflns_av_sigmaI/netI 0.0410
_diffrn_reflns_limit_h_max 5
_diffrn_reflns_limit_h_min -11
_diffrn_reflns_limit_k_max 8
_diffrn_reflns_limit_k_min -1
_diffrn_reflns_limit_l_max 42
_diffrn_reflns_limit_l_min -42
_diffrn_reflns_number 4449
_diffrn_reflns_theta_full 25.01
_diffrn_reflns_theta_max 25.01
_diffrn_reflns_theta_min 2.30
_diffrn_standards_decay_% 2
_diffrn_standards_interval_count 97
_diffrn_standards_number 3
_exptl_absorpt_coefficient_mu 0.073
_exptl_absorpt_correction_type none
_exptl_crystal_colour colourless
_exptl_crystal_density_diffrn 1.153
_exptl_crystal_density_method 'not measured'
_exptl_crystal_description plate
_exptl_crystal_F_000 1008
_exptl_crystal_size_max 0.60
_exptl_crystal_size_mid 0.40
_exptl_crystal_size_min 0.18
_refine_diff_density_max 0.164
_refine_diff_density_min -0.275
_refine_ls_extinction_method none
_refine_ls_goodness_of_fit_ref 1.039
_refine_ls_hydrogen_treatment mixed
_refine_ls_matrix_type full
_refine_ls_number_parameters 322
_refine_ls_number_reflns 2526
_refine_ls_number_restraints 5
_refine_ls_restrained_S_all 1.038
_refine_ls_R_factor_all 0.0559
_refine_ls_R_factor_gt 0.0490
_refine_ls_shift/su_max 0.000
_refine_ls_shift/su_mean 0.000
_refine_ls_structure_factor_coef Fsqd
_refine_ls_weighting_details 'calc w=1/[\s^2^(Fo^2^)+(0.0823P)^2^+0.9528P] where P=(Fo^2^+2Fc^2^)/3'
_refine_ls_weighting_scheme calc
_refine_ls_wR_factor_gt 0.1292
_refine_ls_wR_factor_ref 0.1348
_reflns_number_gt 2236
_reflns_number_total 2526
_reflns_threshold_expression I>2\s(I)
_cod_data_source_file gd3197.cif
_cod_data_source_block II
_cod_original_cell_volume 2636.4(9)
_cod_original_sg_symbol_H-M 'C 2'
_cod_database_code 2016545
_cod_database_fobs_code 2016545

loop_
_symmetry_equiv_pos_as_xyz
'x, y, z'
'-x, y, -z'
'x+1/2, y+1/2, z'
'-x+1/2, y+1/2, -z'

loop_
_atom_site_type_symbol
_atom_site_label
_atom_site_fract_x
_atom_site_fract_y
_atom_site_fract_z
_atom_site_U_iso_or_equiv
_atom_site_adp_type
_atom_site_calc_flag
_atom_site_refinement_flags
_atom_site_occupancy
_atom_site_disorder_assembly
_atom_site_disorder_group
C C1 0.3492(3) 0.4864(5) 0.35479(8) 0.0493(8) Uani d . 1 . .
H H1A 0.3637 0.6013 0.3429 0.059 Uiso calc R 1 . .
H H1B 0.2635 0.4405 0.3439 0.059 Uiso calc R 1 . .
C C2 0.3420(4) 0.5172(6) 0.39751(9) 0.0556(9) Uani d . 1 . .
H H2A 0.4237 0.5739 0.4085 0.067 Uiso calc R 1 . .
H H2B 0.2672 0.5955 0.4015 0.067 Uiso calc R 1 . .
C C3 0.3240(4) 0.3378(7) 0.41594(8) 0.0582(10) Uani d . 1 . .
H H3A 0.2414 0.2812 0.4046 0.070 Uiso calc R 1 . .
C C4 0.4414(4) 0.2165(6) 0.41110(8) 0.0526(9) Uani d . 1 . .
H H4A 0.4289 0.1023 0.4235 0.063 Uiso calc R 1 . .
H H4B 0.5230 0.2709 0.4228 0.063 Uiso calc R 1 . .
C C5 0.4541(3) 0.1857(5) 0.36919(8) 0.0400(7) Uani d . 1 . .
C C6 0.4564(3) 0.0213(5) 0.35583(8) 0.0430(7) Uani d . 1 . .
H H6A 0.4516 -0.0728 0.3729 0.052 Uiso calc R 1 . .
C C7 0.4663(3) -0.0263(4) 0.31507(8) 0.0415(7) Uani d . 1 . .
H H7A 0.3803 -0.0713 0.3042 0.050 Uiso calc R 1 . .
H H7B 0.5315 -0.1219 0.3138 0.050 Uiso calc R 1 . .
C C8 0.5072(3) 0.1329(4) 0.29156(8) 0.0322(6) Uani d . 1 . .
H H8A 0.6041 0.1512 0.2963 0.039 Uiso calc R 1 . .
C C9 0.4344(3) 0.3048(4) 0.30230(8) 0.0340(6) Uani d . 1 . .
H H9A 0.3384 0.2790 0.2978 0.041 Uiso calc R 1 . .
C C10 0.4608(3) 0.3546(4) 0.34505(8) 0.0355(7) Uani d . 1 . .
C C11 0.4619(3) 0.4599(4) 0.27563(8) 0.0411(7) Uani d . 1 . .
H H11A 0.5549 0.4957 0.2806 0.049 Uiso calc R 1 . .
H H11B 0.4070 0.5618 0.2813 0.049 Uiso calc R 1 . .
C C12 0.4339(3) 0.4148(4) 0.23327(8) 0.0400(7) Uani d . 1 . .
H H12A 0.3384 0.3970 0.2273 0.048 Uiso calc R 1 . .
H H12B 0.4608 0.5157 0.2184 0.048 Uiso calc R 1 . .
C C13 0.5082(3) 0.2463(4) 0.22219(8) 0.0323(6) Uani d . 1 . .
C C14 0.4717(3) 0.0967(4) 0.24964(8) 0.0321(6) Uani d . 1 . .
H H14A 0.3737 0.0884 0.2463 0.038 Uiso calc R 1 . .
C C15 0.5217(3) -0.0747(4) 0.23263(8) 0.0390(7) Uani d . 1 . .
H H15A 0.4726 -0.1781 0.2405 0.047 Uiso calc R 1 . .
H H15B 0.6164 -0.0922 0.2402 0.047 Uiso calc R 1 . .
C C16 0.4971(3) -0.0476(5) 0.18999(8) 0.0388(7) Uani d . 1 . .
H H16A 0.4218 -0.1233 0.1801 0.047 Uiso calc R 1 . .
C C17 0.4575(3) 0.1549(4) 0.18397(7) 0.0340(7) Uani d . 1 . .
H H17A 0.3595 0.1585 0.1826 0.041 Uiso calc R 1 . .
C C18 0.6609(3) 0.2811(5) 0.22415(9) 0.0436(7) Uani d . 1 . .
H H18A 0.6961 0.2955 0.2501 0.057 Uiso calc R 1 . .
H H18B 0.6772 0.3884 0.2103 0.057 Uiso calc R 1 . .
H H18C 0.7040 0.1811 0.2133 0.057 Uiso calc R 1 . .
C C19 0.5992(3) 0.4420(5) 0.35438(9) 0.0487(8) Uani d . 1 . .
H H19A 0.6169 0.4549 0.3813 0.063 Uiso calc R 1 . .
H H19B 0.6001 0.5582 0.3427 0.063 Uiso calc R 1 . .
H H19C 0.6668 0.3675 0.3450 0.063 Uiso calc R 1 . .
C C20 0.4954(3) 0.2416(5) 0.14645(8) 0.0413(7) Uani d . 1 . .
H H20A 0.5933 0.2377 0.1469 0.050 Uiso calc R 1 . .
C C21 0.4533(4) 0.4399(5) 0.14372(9) 0.0549(9) Uani d . 1 . .
H H21A 0.4606 0.4828 0.1185 0.071 Uiso calc R 1 . .
H H21B 0.5107 0.5095 0.1613 0.071 Uiso calc R 1 . .
H H21C 0.3622 0.4514 0.1496 0.071 Uiso calc R 1 . .
C C22 0.4367(3) 0.1437(5) 0.10979(8) 0.0453(8) Uani d . 1 . .
H H22A 0.4347 0.2320 0.0893 0.054 Uiso calc R 1 . .
C C23 0.2956(3) 0.0745(6) 0.11040(9) 0.0515(9) Uani d . 1 . .
H H23A 0.2362 0.1743 0.1143 0.062 Uiso calc R 1 . .
H H23B 0.2922 -0.0082 0.1314 0.062 Uiso calc R 1 . .
C C24 0.2469(4) -0.0210(7) 0.07371(10) 0.0623(11) Uani d . 1 . .
H H24A 0.1590 -0.0720 0.0759 0.075 Uiso calc R 1 . .
H H24B 0.2389 0.0653 0.0531 0.075 Uiso calc R 1 . .
C C25 0.3422(5) -0.1684(6) 0.06483(10) 0.0653(11) Uani d . 1 . .
H H25A 0.3459 -0.2563 0.0855 0.078 Uiso calc R 1 . .
C C26 0.4811(4) -0.0895(7) 0.06371(10) 0.0642(11) Uani d . 1 . .
H H26A 0.5433 -0.1841 0.0584 0.077 Uiso calc R 1 . .
H H26B 0.4798 -0.0016 0.0435 0.077 Uiso calc R 1 . .
N N27 0.5267(3) -0.0035(5) 0.09981(8) 0.0550(8) Uani d . 1 . .
H H27 0.612(4) 0.034(7) 0.0961(11) 0.072 Uiso d . 1 . .
C C28 0.2974(6) -0.2665(9) 0.02789(13) 0.0989(17) Uani d . 1 . .
H H28A 0.2100 -0.3174 0.0294 0.129 Uiso calc R 1 . .
H H28B 0.3599 -0.3606 0.0239 0.129 Uiso calc R 1 . .
H H28C 0.2940 -0.1830 0.0072 0.129 Uiso calc R 1 . .
O O29 0.3162(3) 0.3628(6) 0.45665(7) 0.0779(10) Uani d . 1 A .
C C30 0.1997(5) 0.3354(7) 0.47000(10) 0.0682(12) Uani d D 1 . .
O O31A 0.112(2) 0.251(5) 0.4525(3) 0.111(8) Uani d PD 0.47(4) A 1
C C32A 0.1995(10) 0.3592(14) 0.51267(11) 0.082(6) Uani d PD 0.47(4) A 1
H H32A 0.1092 0.3765 0.5188 0.106 Uiso calc PR 0.47(4) A 1
H H32B 0.2526 0.4622 0.5207 0.106 Uiso calc PR 0.47(4) A 1
H H32C 0.2366 0.2540 0.5253 0.106 Uiso calc PR 0.47(4) A 1
O O31B 0.0989(11) 0.337(3) 0.44926(13) 0.102(5) Uani d PRD 0.53(4) A 2
C C32B 0.2252(10) 0.3606(17) 0.51282(12) 0.110(7) Uani d PRD 0.53(4) A 2
H H32D 0.2419 0.4853 0.5184 0.142 Uiso calc PR 0.53(4) A 2
H H32E 0.3017 0.2907 0.5223 0.142 Uiso calc PR 0.53(4) A 2
H H32F 0.1481 0.3216 0.5247 0.142 Uiso calc PR 0.53(4) A 2
O O33 0.6154(2) -0.1028(4) 0.17336(6) 0.0516(6) Uani d . 1 . .
H H33 0.590(4) -0.103(7) 0.1484(11) 0.067 Uiso d . 1 . .

loop_
_atom_site_aniso_label
_atom_site_aniso_U_11
_atom_site_aniso_U_22
_atom_site_aniso_U_33
_atom_site_aniso_U_12
_atom_site_aniso_U_13
_atom_site_aniso_U_23
C1 0.0595(19) 0.055(2) 0.0339(15) 0.0155(18) 0.0060(13) -0.0070(15)
C2 0.062(2) 0.068(2) 0.0380(16) 0.013(2) 0.0085(14) -0.0116(18)
C3 0.064(2) 0.081(3) 0.0304(16) -0.014(2) 0.0131(14) -0.0153(18)
C4 0.075(2) 0.053(2) 0.0311(15) -0.0055(19) 0.0093(14) 0.0018(15)
C5 0.0408(15) 0.045(2) 0.0342(15) -0.0024(14) 0.0042(12) 0.0018(14)
C6 0.0532(19) 0.0393(18) 0.0370(15) -0.0056(15) 0.0074(13) 0.0087(14)
C7 0.0579(18) 0.0304(16) 0.0366(15) -0.0027(15) 0.0059(13) -0.0001(13)
C8 0.0323(13) 0.0302(15) 0.0342(14) 0.0005(12) 0.0037(11) 0.0018(12)
C9 0.0396(15) 0.0315(15) 0.0315(14) 0.0000(12) 0.0057(11) -0.0018(12)
C10 0.0368(15) 0.0396(17) 0.0304(13) 0.0012(13) 0.0040(11) -0.0020(13)
C11 0.0614(18) 0.0266(15) 0.0362(15) 0.0047(15) 0.0097(13) -0.0016(13)
C12 0.0556(18) 0.0315(16) 0.0335(14) 0.0063(14) 0.0068(12) 0.0009(13)
C13 0.0343(14) 0.0306(15) 0.0327(13) 0.0007(12) 0.0066(11) 0.0011(12)
C14 0.0327(13) 0.0276(15) 0.0366(14) -0.0041(12) 0.0067(11) -0.0020(12)
C15 0.0477(17) 0.0301(16) 0.0399(15) 0.0035(13) 0.0071(12) 0.0004(13)
C16 0.0418(15) 0.0365(17) 0.0395(15) -0.0002(14) 0.0115(12) -0.0028(13)
C17 0.0351(14) 0.0360(16) 0.0324(14) -0.0021(13) 0.0107(11) -0.0019(13)
C18 0.0415(16) 0.0441(19) 0.0462(16) -0.0082(14) 0.0093(12) 0.0025(15)
C19 0.0525(18) 0.053(2) 0.0404(15) -0.0121(17) 0.0025(13) -0.0029(16)
C20 0.0502(17) 0.0423(18) 0.0332(14) -0.0012(15) 0.0129(12) 0.0030(14)
C21 0.080(2) 0.045(2) 0.0417(17) 0.002(2) 0.0168(16) 0.0074(16)
C22 0.0568(18) 0.0469(19) 0.0338(15) 0.0047(16) 0.0127(13) 0.0003(15)
C23 0.0529(18) 0.063(2) 0.0393(16) 0.0057(17) 0.0052(14) -0.0076(17)
C24 0.070(2) 0.076(3) 0.0398(16) -0.005(2) 0.0007(15) -0.0012(19)
C25 0.097(3) 0.056(2) 0.0423(18) -0.003(2) 0.0021(18) -0.0071(18)
C26 0.081(3) 0.070(3) 0.0431(17) 0.015(2) 0.0145(17) -0.0118(19)
N27 0.0556(16) 0.070(2) 0.0405(14) 0.0086(17) 0.0121(12) -0.0102(15)
C28 0.133(4) 0.095(4) 0.068(3) -0.009(4) 0.006(3) -0.032(3)
O29 0.091(2) 0.111(3) 0.0349(12) -0.022(2) 0.0214(12) -0.0196(15)
C30 0.086(3) 0.075(3) 0.048(2) 0.010(3) 0.030(2) 0.005(2)
O31A 0.090(8) 0.19(2) 0.053(5) -0.052(10) 0.010(5) 0.008(6)
C32A 0.095(9) 0.120(16) 0.033(7) -0.013(10) 0.023(5) -0.007(8)
O31B 0.080(6) 0.167(13) 0.066(5) 0.032(6) 0.035(5) 0.035(6)
C32B 0.190(15) 0.070(11) 0.084(11) 0.022(10) 0.089(10) 0.009(9)
O33 0.0564(13) 0.0569(16) 0.0434(11) 0.0175(12) 0.0141(10) -0.0042(12)

loop_
_atom_type_symbol
_atom_type_description
_atom_type_scat_dispersion_real
_atom_type_scat_dispersion_imag
_atom_type_scat_source
C C 0.0033 0.0016 'International Tables Vol C Tables 4.2.6.8 and 6.1.1.4'
H H 0.0000 0.0000 'International Tables Vol C Tables 4.2.6.8 and 6.1.1.4'
N N 0.0061 0.0033 'International Tables Vol C Tables 4.2.6.8 and 6.1.1.4'
O O 0.0106 0.0060 'International Tables Vol C Tables 4.2.6.8 and 6.1.1.4'

loop_
_geom_angle_atom_site_label_1
_geom_angle_atom_site_label_2
_geom_angle_atom_site_label_3
_geom_angle
_geom_angle_publ_flag
C2 C1 C10 114.6(3) ?
C2 C1 H1A 108.6 ?
C10 C1 H1A 108.6 ?
C2 C1 H1B 108.6 ?
C10 C1 H1B 108.6 ?
H1A C1 H1B 107.6 ?
C3 C2 C1 108.3(3) ?
C3 C2 H2A 110.0 ?
C1 C2 H2A 110.0 ?
C3 C2 H2B 110.0 ?
C1 C2 H2B 110.0 ?
H2A C2 H2B 108.4 ?
O29 C3 C2 109.6(3) ?
O29 C3 C4 107.7(3) ?
C2 C3 C4 110.7(3) ?
O29 C3 H3A 109.6 ?
C2 C3 H3A 109.6 ?
C4 C3 H3A 109.6 ?
C3 C4 C5 109.9(3) ?
C3 C4 H4A 109.7 ?
C5 C4 H4A 109.7 ?
C3 C4 H4B 109.7 ?
C5 C4 H4B 109.7 ?
H4A C4 H4B 108.2 ?
C6 C5 C4 119.9(3) ?
C6 C5 C10 124.1(3) ?
C4 C5 C10 115.9(3) ?
C5 C6 C7 124.9(3) yes
C5 C6 H6A 117.5 ?
C7 C6 H6A 117.5 ?
C6 C7 C8 112.9(3) ?
C6 C7 H7A 109.0 ?
C8 C7 H7A 109.0 ?
C6 C7 H7B 109.0 ?
C8 C7 H7B 109.0 ?
H7A C7 H7B 107.8 ?
C14 C8 C7 110.4(2) ?
C14 C8 C9 108.5(2) ?
C7 C8 C9 110.5(2) ?
C14 C8 H8A 109.1 ?
C7 C8 H8A 109.1 ?
C9 C8 H8A 109.1 ?
C11 C9 C8 110.8(2) ?
C11 C9 C10 113.5(2) ?
C8 C9 C10 113.5(2) ?
C11 C9 H9A 106.1 ?
C8 C9 H9A 106.1 ?
C10 C9 H9A 106.1 ?
C5 C10 C19 108.3(2) ?
C5 C10 C1 108.9(2) ?
C19 C10 C1 109.8(3) ?
C5 C10 C9 109.8(3) ?
C19 C10 C9 112.0(2) ?
C1 C10 C9 108.0(2) ?
C9 C11 C12 114.4(3) ?
C9 C11 H11A 108.7 ?
C12 C11 H11A 108.7 ?
C9 C11 H11B 108.7 ?
C12 C11 H11B 108.7 ?
H11A C11 H11B 107.6 ?
C13 C12 C11 112.5(2) ?
C13 C12 H12A 109.1 ?
C11 C12 H12A 109.1 ?
C13 C12 H12B 109.1 ?
C11 C12 H12B 109.1 ?
H12A C12 H12B 107.8 ?
C12 C13 C14 106.1(2) ?
C12 C13 C18 110.8(3) ?
C14 C13 C18 112.7(2) ?
C12 C13 C17 117.1(2) ?
C14 C13 C17 99.1(2) ?
C18 C13 C17 110.6(2) ?
C15 C14 C8 118.9(2) ?
C15 C14 C13 104.2(2) ?
C8 C14 C13 116.3(2) ?
C15 C14 H14A 105.4 ?
C8 C14 H14A 105.4 ?
C13 C14 H14A 105.4 ?
C14 C15 C16 104.9(2) ?
C14 C15 H15A 110.8 ?
C16 C15 H15A 110.8 ?
C14 C15 H15B 110.8 ?
C16 C15 H15B 110.8 ?
H15A C15 H15B 108.9 ?
O33 C16 C15 108.1(2) ?
O33 C16 C17 115.3(3) ?
C15 C16 C17 106.1(2) ?
O33 C16 H16A 109.1 ?
C15 C16 H16A 109.1 ?
C17 C16 H16A 109.1 ?
C13 C17 C20 118.5(3) ?
C13 C17 C16 104.1(2) ?
C20 C17 C16 115.7(2) ?
C13 C17 H17A 105.8 ?
C20 C17 H17A 105.8 ?
C16 C17 H17A 105.8 ?
C13 C18 H18A 109.5 ?
C13 C18 H18B 109.5 ?
H18A C18 H18B 109.5 ?
C13 C18 H18C 109.5 ?
H18A C18 H18C 109.5 ?
H18B C18 H18C 109.5 ?
C10 C19 H19A 109.5 ?
C10 C19 H19B 109.5 ?
H19A C19 H19B 109.5 ?
C10 C19 H19C 109.5 ?
H19A C19 H19C 109.5 ?
H19B C19 H19C 109.5 ?
C21 C20 C22 108.5(3) ?
C21 C20 C17 111.3(3) ?
C22 C20 C17 114.7(3) ?
C21 C20 H20A 107.3 ?
C22 C20 H20A 107.3 ?
C17 C20 H20A 107.3 ?
C20 C21 H21A 109.5 ?
C20 C21 H21B 109.5 ?
H21A C21 H21B 109.5 ?
C20 C21 H21C 109.5 ?
H21A C21 H21C 109.5 ?
H21B C21 H21C 109.5 ?
N27 C22 C23 110.2(3) ?
N27 C22 C20 110.8(3) ?
C23 C22 C20 115.3(2) ?
N27 C22 H22A 106.7 ?
C23 C22 H22A 106.7 ?
C20 C22 H22A 106.7 ?
C22 C23 C24 111.8(3) ?
C22 C23 H23A 109.3 ?
C24 C23 H23A 109.3 ?
C22 C23 H23B 109.3 ?
C24 C23 H23B 109.3 ?
H23A C23 H23B 107.9 ?
C25 C24 C23 111.2(3) ?
C25 C24 H24A 109.4 ?
C23 C24 H24A 109.4 ?
C25 C24 H24B 109.4 ?
C23 C24 H24B 109.4 ?
H24A C24 H24B 108.0 ?
C24 C25 C26 109.1(4) ?
C24 C25 C28 112.7(4) ?
C26 C25 C28 110.9(4) ?
C24 C25 H25A 108.0 ?
C26 C25 H25A 108.0 ?
C28 C25 H25A 108.0 ?
N27 C26 C25 110.9(3) ?
N27 C26 H26A 109.5 ?
C25 C26 H26A 109.5 ?
N27 C26 H26B 109.5 ?
C25 C26 H26B 109.5 ?
H26A C26 H26B 108.1 ?
C22 N27 C26 112.7(3) yes
C26 N27 H27 103(3) ?
C22 N27 H27 114(3) ?
C25 C28 H28A 109.5 ?
C25 C28 H28B 109.5 ?
H28A C28 H28B 109.5 ?
C25 C28 H28C 109.5 ?
H28A C28 H28C 109.5 ?
H28B C28 H28C 109.5 ?
C30 O29 C3 117.9(3) ?
O31B C30 O29 120.3(7) ?
O31A C30 O29 121.6(9) ?
O31A C30 C32A 120.1(7) ?
O29 C30 C32A 115.2(5) ?
O31B C30 C32B 131.7(7) ?
O29 C30 C32B 105.6(4) ?
C30 C32A H32A 109.5 ?
C30 C32A H32B 109.5 ?
C30 C32A H32C 109.5 ?
C30 C32B H32D 109.5 ?
C30 C32B H32E 109.5 ?
H32D C32B H32E 109.5 ?
C30 C32B H32F 109.5 ?
H32D C32B H32F 109.5 ?
H32E C32B H32F 109.5 ?
C16 O33 H33 104(3) ?

loop_
_geom_bond_atom_site_label_1
_geom_bond_atom_site_label_2
_geom_bond_distance
_geom_bond_publ_flag
C1 C2 1.543(4) ?
C1 C10 1.551(4) ?
C1 H1A 0.9700 ?
C1 H1B 0.9700 ?
C2 C3 1.505(6) ?
C2 H2A 0.9700 ?
C2 H2B 0.9700 ?
C3 O29 1.467(4) ?
C3 C4 1.506(6) ?
C3 H3A 0.9800 ?
C4 C5 1.523(4) ?
C4 H4A 0.9700 ?
C4 H4B 0.9700 ?
C5 C6 1.313(5) yes
C5 C10 1.526(5) ?
C6 C7 1.502(4) ?
C6 H6A 0.9300 ?
C7 C8 1.527(4) ?
C7 H7A 0.9700 ?
C7 H7B 0.9700 ?
C8 C14 1.521(4) ?
C8 C9 1.539(4) ?
C8 H8A 0.9800 ?
C9 C11 1.534(4) ?
C9 C10 1.560(4) ?
C9 H9A 0.9800 ?
C10 C19 1.539(4) ?
C11 C12 1.540(4) ?
C11 H11A 0.9700 ?
C11 H11B 0.9700 ?
C12 C13 1.529(4) ?
C12 H12A 0.9700 ?
C12 H12B 0.9700 ?
C13 C14 1.547(4) ?
C13 C18 1.547(4) ?
C13 C17 1.558(4) ?
C14 C15 1.517(4) ?
C14 H14A 0.9800 ?
C15 C16 1.524(4) ?
C15 H15A 0.9700 ?
C15 H15B 0.9700 ?
C16 O33 1.435(4) yes
C16 C17 1.568(5) ?
C16 H16A 0.9800 ?
C17 C20 1.559(4) ?
C17 H17A 0.9800 ?
C18 H18A 0.9600 ?
C18 H18B 0.9600 ?
C18 H18C 0.9600 ?
C19 H19A 0.9600 ?
C19 H19B 0.9600 ?
C19 H19C 0.9600 ?
C20 C21 1.536(5) yes
C20 C22 1.557(4) yes
C20 H20A 0.9800 ?
C21 H21A 0.9600 ?
C21 H21B 0.9600 ?
C21 H21C 0.9600 ?
C22 N27 1.483(5) yes
C22 C23 1.508(5) ?
C22 H22A 0.9800 ?
C23 C24 1.522(5) ?
C23 H23A 0.9700 ?
C23 H23B 0.9700 ?
C24 C25 1.507(6) ?
C24 H24A 0.9700 ?
C24 H24B 0.9700 ?
C25 C26 1.515(6) ?
C25 C28 1.531(6) ?
C25 H25A 0.9800 ?
C26 N27 1.466(4) yes
C26 H26A 0.9700 ?
C26 H26B 0.9700 ?
N27 H27 0.92(4) ?
C28 H28A 0.9600 ?
C28 H28B 0.9600 ?
C28 H28C 0.9600 ?
O29 C30 1.318(5) ?
C30 O31B 1.192(7) ?
C30 O31A 1.205(8) ?
C30 C32A 1.526(5) ?
C30 C32B 1.529(4) ?
C32A H32A 0.9600 ?
C32A H32B 0.9600 ?
C32A H32C 0.9600 ?
C32B H32D 0.9600 ?
C32B H32E 0.9600 ?
C32B H32F 0.9600 ?
O33 H33 0.90(4) ?

loop_
_geom_hbond_atom_site_label_D
_geom_hbond_atom_site_label_H
_geom_hbond_atom_site_label_A
_geom_hbond_distance_DH
_geom_hbond_distance_HA
_geom_hbond_distance_DA
_geom_hbond_angle_DHA
_geom_hbond_publ_flag
O33 H33 N27 0.90(4) 1.93(4) 2.777(4) 157(5) no

loop_
_geom_torsion_atom_site_label_1
_geom_torsion_atom_site_label_2
_geom_torsion_atom_site_label_3
_geom_torsion_atom_site_label_4
_geom_torsion
C10 C1 C2 C3 -56.5(4)
C1 C2 C3 O29 -179.8(3)
C1 C2 C3 C4 61.5(4)
O29 C3 C4 C5 179.9(3)
C2 C3 C4 C5 -60.2(4)
C3 C4 C5 C6 -125.3(4)
C3 C4 C5 C10 53.7(4)
C4 C5 C6 C7 179.0(3)
C10 C5 C6 C7 0.1(5)
C5 C6 C7 C8 13.8(5)
C6 C7 C8 C14 -161.3(2)
C6 C7 C8 C9 -41.3(3)
C14 C8 C9 C11 -52.1(3)
C7 C8 C9 C11 -173.2(2)
C14 C8 C9 C10 178.9(2)
C7 C8 C9 C10 57.8(3)
C6 C5 C10 C19 -108.4(4)
C4 C5 C10 C19 72.7(3)
C6 C5 C10 C1 132.2(3)
C4 C5 C10 C1 -46.7(3)
C6 C5 C10 C9 14.2(4)
C4 C5 C10 C9 -164.7(2)
C2 C1 C10 C5 48.2(4)
C2 C1 C10 C19 -70.3(4)
C2 C1 C10 C9 167.3(3)
C11 C9 C10 C5 -170.5(2)
C8 C9 C10 C5 -42.8(3)
C11 C9 C10 C19 -50.1(4)
C8 C9 C10 C19 77.5(3)
C11 C9 C10 C1 71.0(3)
C8 C9 C10 C1 -161.4(3)
C8 C9 C11 C12 52.1(3)
C10 C9 C11 C12 -178.9(2)
C9 C11 C12 C13 -54.0(3)
C11 C12 C13 C14 53.1(3)
C11 C12 C13 C18 -69.5(3)
C11 C12 C13 C17 162.5(2)
C7 C8 C14 C15 -53.7(3)
C9 C8 C14 C15 -175.0(2)
C7 C8 C14 C13 -179.6(2)
C9 C8 C14 C13 59.2(3)
C12 C13 C14 C15 168.2(2)
C18 C13 C14 C15 -70.4(3)
C17 C13 C14 C15 46.5(3)
C12 C13 C14 C8 -58.9(3)
C18 C13 C14 C8 62.5(3)
C17 C13 C14 C8 179.4(2)
C8 C14 C15 C16 -167.3(2)
C13 C14 C15 C16 -35.9(3)
C14 C15 C16 O33 134.4(3)
C14 C15 C16 C17 10.2(3)
C12 C13 C17 C20 77.3(3)
C14 C13 C17 C20 -169.3(2)
C18 C13 C17 C20 -50.8(4)
C12 C13 C17 C16 -152.4(2)
C14 C13 C17 C16 -39.1(3)
C18 C13 C17 C16 79.4(3)
O33 C16 C17 C13 -100.9(3)
C15 C16 C17 C13 18.7(3)
O33 C16 C17 C20 31.0(4)
C15 C16 C17 C20 150.5(2)
C13 C17 C20 C21 -54.7(4)
C16 C17 C20 C21 -179.4(3)
C13 C17 C20 C22 -178.3(3)
C16 C17 C20 C22 56.9(3)
C21 C20 C22 N27 148.0(3)
C17 C20 C22 N27 -86.9(3)
C21 C20 C22 C23 -86.0(4)
C17 C20 C22 C23 39.1(4)
N27 C22 C23 C24 -53.0(4)
C20 C22 C23 C24 -179.3(3)
C22 C23 C24 C25 54.5(5)
C23 C24 C25 C26 -55.8(4)
C23 C24 C25 C28 -179.5(4)
C24 C25 C26 N27 58.1(4)
C28 C25 C26 N27 -177.1(4)
C25 C26 N27 C22 -59.3(5)
C23 C22 N27 C26 56.1(4)
C20 C22 N27 C26 -175.1(3)
C2 C3 O29 C30 109.9(4)
C4 C3 O29 C30 -129.5(4)
C3 O29 C30 O31B -18.9(14)
C3 O29 C30 O31A 18(2)
C3 O29 C30 C32A 178.6(5)
C3 O29 C30 C32B 176.8(6)
